data_4084841
loop_
_publ_author_name
'Fern\'andez-Rodr\?\'iguez, Mar\?\'ia-Jos\'e'
'Mart\?\'inez-Viviente, Elo\?\'isa'
'Vicente, Jos\'e'
'Jones, Peter G.'

_publ_section_title
;
 Mono- and Dipalladated Derivatives of 2,5-Distyrylbenzene. Reactivity
 toward XyNC and Alkynes. Synthesis of Complexes with Indacenediide
 Ligands
;
_journal_issue 11
_journal_name_full Organometallics
_journal_page_first 2240
_journal_paper_doi 10.1021/om5010034
_journal_volume 34
_journal_year 2015
_chemical_formula_sum 'C47 H34 Br F3 N2 O3 Pd S'
_chemical_formula_weight 950.13
_chemical_name_systematic
;
 ?
;
_space_group_IT_number 14
_symmetry_cell_setting monoclinic
_symmetry_space_group_name_Hall '-P 2yn'
_symmetry_space_group_name_H-M 'P 1 21/n 1'
_atom_sites_solution_hydrogens geom
_atom_sites_solution_primary direct
_atom_sites_solution_secondary difmap
_audit_creation_method SHELXL-97
_cell_angle_alpha 90.00
_cell_angle_beta 98.382(5)
_cell_angle_gamma 90.00
_cell_formula_units_Z 4
_cell_length_a 12.8550(4)
_cell_length_b 24.6545(7)
_cell_length_c 13.0448(6)
_cell_measurement_reflns_used 26538
_cell_measurement_temperature 100(2)
_cell_measurement_theta_max 29.2182
_cell_measurement_theta_min 2.2294
_cell_volume 4090.2(3)
_computing_cell_refinement
;
CrysAlisPro, Oxford Diffraction Ltd.,
Version 1.171.33.40 (release 27-04-2009 CrysAlis171 .NET)
(compiled Apr 27 2009,10:20:11)
;
_computing_data_collection
;
CrysAlisPro, Oxford Diffraction Ltd.,
Version 1.171.33.40 (release 27-04-2009 CrysAlis171 .NET)
(compiled Apr 27 2009,10:20:11)
;
_computing_data_reduction
;
CrysAlisPro, Oxford Diffraction Ltd.,
Version 1.171.33.40 (release 27-04-2009 CrysAlis171 .NET)
(compiled Apr 27 2009,10:20:11)
;
_computing_molecular_graphics 'Siemens XP'
_computing_publication_material SHELXL-97
_computing_structure_refinement 'SHELXL-97 (Sheldrick, 1997)'
_computing_structure_solution 'SHELXS-97 (Sheldrick, 1990)'
_diffrn_ambient_temperature 100(2)
_diffrn_detector_area_resol_mean 16.1419
_diffrn_measured_fraction_theta_full 1.000
_diffrn_measured_fraction_theta_max 1.000
_diffrn_measurement_device_type 'Xcalibur, Eos'
_diffrn_measurement_method \w-scan
_diffrn_radiation_monochromator graphite
_diffrn_radiation_source 'Enhance (Mo) X-ray Source'
_diffrn_radiation_type MoK\a
_diffrn_radiation_wavelength 0.71073
_diffrn_reflns_av_R_equivalents 0.0668
_diffrn_reflns_av_sigmaI/netI 0.0615
_diffrn_reflns_limit_h_max 16
_diffrn_reflns_limit_h_min -16
_diffrn_reflns_limit_k_max 30
_diffrn_reflns_limit_k_min -30
_diffrn_reflns_limit_l_max 16
_diffrn_reflns_limit_l_min -16
_diffrn_reflns_number 101330
_diffrn_reflns_theta_full 26.37
_diffrn_reflns_theta_max 26.37
_diffrn_reflns_theta_min 2.24
_exptl_absorpt_coefficient_mu 1.540
_exptl_absorpt_correction_T_max 0.868
_exptl_absorpt_correction_T_min 0.597
_exptl_absorpt_correction_type gaussian
_exptl_absorpt_process_details
;
CrysAlisPro, Oxford Diffraction Ltd.,
Version 1.171.33.40 (release 27-04-2009 CrysAlis171 .NET)
(compiled Apr 27 2009,10:20:11)

Faces (h k l d):

FACE     1.0000     0.0000    -1.0000   0.050000
FACE    -1.0000     0.0000     1.0000   0.050000
FACE     0.0000     2.0000    -1.0000   0.130000
FACE     0.0000    -2.0000     1.0000   0.123231
FACE     0.0000     1.0000     0.0000   0.160000
FACE    -1.0000    -2.0000    -1.0000   0.221271
FACE     1.0000     4.0000     1.0000   0.181071
FACE     1.0000     4.0000    -1.0000   0.136313
FACE    -1.0000    -5.0000     1.0000   0.189622
;
_exptl_crystal_colour brown
_exptl_crystal_density_diffrn 1.543
_exptl_crystal_density_meas ?
_exptl_crystal_density_method 'not measured'
_exptl_crystal_description tablet
_exptl_crystal_F_000 1912
_exptl_crystal_size_max 0.40
_exptl_crystal_size_mid 0.25
_exptl_crystal_size_min 0.05
_refine_diff_density_max 1.008
_refine_diff_density_min -0.415
_refine_diff_density_rms 0.080
_refine_ls_extinction_method none
_refine_ls_goodness_of_fit_ref 0.904
_refine_ls_hydrogen_treatment constr
_refine_ls_matrix_type full
_refine_ls_number_parameters 523
_refine_ls_number_reflns 8359
_refine_ls_number_restraints 0
_refine_ls_restrained_S_all 0.904
_refine_ls_R_factor_all 0.0497
_refine_ls_R_factor_gt 0.0305
_refine_ls_shift/su_max 0.001
_refine_ls_shift/su_mean 0.000
_refine_ls_structure_factor_coef Fsqd
_refine_ls_weighting_details 'calc w=1/[\s^2^(Fo^2^)+(0.0373P)^2^] where P=(Fo^2^+2Fc^2^)/3'
_refine_ls_weighting_scheme calc
_refine_ls_wR_factor_gt 0.0688
_refine_ls_wR_factor_ref 0.0707
_reflns_number_gt 5787
_reflns_number_total 8359
_reflns_threshold_expression >2sigma(I)
_cod_data_source_file om5010034_si_002.cif
_cod_data_source_block bropad
_cod_depositor_comments
;
The following automatic conversions were performed:

'_exptl_crystal_density_meas' value 'not measured' was changed to '?'
- the value is perceived as not measured.

Automatic conversion script
Id: cif_fix_values 3008 2015-01-20 13:52:24Z robertas 

 Adding full bibliography for 4084839--4084842.cif.
;
_cod_original_sg_symbol_H-M 'P 21/n'
_cod_database_code 4084841

loop_
_symmetry_equiv_pos_as_xyz
'x, y, z'
'-x+1/2, y+1/2, -z+1/2'
'-x, -y, -z'
'x-1/2, -y-1/2, z-1/2'

loop_
_atom_site_label
_atom_site_type_symbol
_atom_site_fract_x
_atom_site_fract_y
_atom_site_fract_z
_atom_site_U_iso_or_equiv
_atom_site_adp_type
_atom_site_occupancy
_atom_site_symmetry_multiplicity
_atom_site_calc_flag
_atom_site_refinement_flags
Pd Pd 0.306206(17) 0.601702(8) 0.174005(16) 0.01559(7) Uani 1 1 d .
Br Br 0.25712(2) 0.687558(12) 0.60090(2) 0.02704(9) Uani 1 1 d .
C1 C 0.3916(2) 0.53773(10) 0.2707(2) 0.0151(6) Uani 1 1 d .
C2 C 0.2899(2) 0.51898(10) 0.2268(2) 0.0141(6) Uani 1 1 d .
C3 C 0.2134(2) 0.55184(10) 0.2680(2) 0.0157(6) Uani 1 1 d .
C4 C 0.2689(2) 0.58107(11) 0.3592(2) 0.0155(6) Uani 1 1 d .
C5 C 0.3784(2) 0.57340(10) 0.3603(2) 0.0143(6) Uani 1 1 d .
C6 C 0.4506(2) 0.60048(11) 0.4299(2) 0.0163(6) Uani 1 1 d .
H6 H 0.5237 0.5958 0.4280 0.020 Uiso 1 1 calc R
C7 C 0.4164(2) 0.63538(11) 0.5047(2) 0.0172(6) Uani 1 1 d .
C8 C 0.3081(2) 0.64071(11) 0.5029(2) 0.0181(6) Uani 1 1 d .
C9 C 0.2330(2) 0.61463(10) 0.4313(2) 0.0154(6) Uani 1 1 d .
H9 H 0.1599 0.6198 0.4321 0.019 Uiso 1 1 calc R
N11 N 0.20566(18) 0.65239(9) 0.07598(17) 0.0158(5) Uani 1 1 d .
C12 C 0.2553(2) 0.68389(11) 0.0121(2) 0.0177(6) Uani 1 1 d .
C13 C 0.1988(2) 0.71648(11) -0.0624(2) 0.0211(7) Uani 1 1 d .
H13 H 0.2343 0.7376 -0.1074 0.025 Uiso 1 1 calc R
C14 C 0.0912(2) 0.71810(11) -0.0709(2) 0.0226(7) Uani 1 1 d .
H14 H 0.0516 0.7404 -0.1217 0.027 Uiso 1 1 calc R
C15 C 0.0407(2) 0.68711(11) -0.0049(2) 0.0240(7) Uani 1 1 d .
H15 H -0.0337 0.6881 -0.0090 0.029 Uiso 1 1 calc R
C16 C 0.1009(2) 0.65467(11) 0.0671(2) 0.0205(7) Uani 1 1 d .
H16 H 0.0663 0.6331 0.1122 0.025 Uiso 1 1 calc R
N21 N 0.41320(18) 0.64791(9) 0.10757(17) 0.0189(5) Uani 1 1 d .
C22 C 0.3708(2) 0.68276(11) 0.0327(2) 0.0201(7) Uani 1 1 d .
C23 C 0.4338(2) 0.71719(12) -0.0144(2) 0.0278(8) Uani 1 1 d .
H23 H 0.4034 0.7403 -0.0689 0.033 Uiso 1 1 calc R
C24 C 0.5409(2) 0.71804(13) 0.0176(2) 0.0331(8) Uani 1 1 d .
H24 H 0.5846 0.7420 -0.0140 0.040 Uiso 1 1 calc R
C25 C 0.5841(2) 0.68359(12) 0.0963(2) 0.0305(8) Uani 1 1 d .
H25 H 0.6574 0.6840 0.1210 0.037 Uiso 1 1 calc R
C26 C 0.5176(2) 0.64876(12) 0.1377(2) 0.0260(7) Uani 1 1 d .
H26 H 0.5469 0.6241 0.1900 0.031 Uiso 1 1 calc R
C31 C 0.4930(2) 0.51298(11) 0.2535(2) 0.0165(6) Uani 1 1 d .
C32 C 0.5646(2) 0.49562(11) 0.3376(2) 0.0208(7) Uani 1 1 d .
H32 H 0.5494 0.5012 0.4059 0.025 Uiso 1 1 calc R
C33 C 0.6572(2) 0.47036(12) 0.3232(2) 0.0262(8) Uani 1 1 d .
H33 H 0.7048 0.4584 0.3813 0.031 Uiso 1 1 calc R
C34 C 0.6806(2) 0.46256(12) 0.2247(3) 0.0312(8) Uani 1 1 d .
H34 H 0.7447 0.4456 0.2146 0.037 Uiso 1 1 calc R
C35 C 0.6108(3) 0.47948(14) 0.1409(3) 0.0363(9) Uani 1 1 d .
H35 H 0.6267 0.4738 0.0728 0.044 Uiso 1 1 calc R
C36 C 0.5174(2) 0.50479(12) 0.1546(2) 0.0269(8) Uani 1 1 d .
H36 H 0.4701 0.5165 0.0960 0.032 Uiso 1 1 calc R
C41 C 0.2653(2) 0.47494(11) 0.1501(2) 0.0168(6) Uani 1 1 d .
C42 C 0.2968(2) 0.42238(12) 0.1780(2) 0.0271(7) Uani 1 1 d .
H42 H 0.3358 0.4155 0.2443 0.033 Uiso 1 1 calc R
C43 C 0.2714(3) 0.38012(12) 0.1093(2) 0.0330(8) Uani 1 1 d .
H43 H 0.2932 0.3443 0.1290 0.040 Uiso 1 1 calc R
C44 C 0.2152(2) 0.38917(12) 0.0129(2) 0.0279(8) Uani 1 1 d .
H44 H 0.1979 0.3598 -0.0336 0.033 Uiso 1 1 calc R
C45 C 0.1838(2) 0.44139(12) -0.0161(2) 0.0223(7) Uani 1 1 d .
H45 H 0.1453 0.4480 -0.0828 0.027 Uiso 1 1 calc R
C46 C 0.2087(2) 0.48375(11) 0.0521(2) 0.0201(7) Uani 1 1 d .
H46 H 0.1868 0.5195 0.0320 0.024 Uiso 1 1 calc R
C50 C 0.0963(2) 0.54510(10) 0.2438(2) 0.0168(6) Uani 1 1 d .
H50A H 0.0749 0.5478 0.1680 0.020 Uiso 1 1 calc R
H50B H 0.0617 0.5750 0.2767 0.020 Uiso 1 1 calc R
C51 C 0.0582(2) 0.49097(11) 0.2816(2) 0.0175(6) Uani 1 1 d .
C52 C 0.0090(2) 0.45417(12) 0.2110(2) 0.0292(8) Uani 1 1 d .
H52 H 0.0007 0.4622 0.1391 0.035 Uiso 1 1 calc R
C53 C -0.0288(3) 0.40533(13) 0.2447(3) 0.0430(10) Uani 1 1 d .
H53 H -0.0627 0.3801 0.1958 0.052 Uiso 1 1 calc R
C54 C -0.0169(3) 0.39376(13) 0.3488(3) 0.0431(10) Uani 1 1 d .
H54 H -0.0421 0.3604 0.3719 0.052 Uiso 1 1 calc R
C55 C 0.0310(3) 0.43017(15) 0.4189(3) 0.0459(10) Uani 1 1 d .
H55 H 0.0384 0.4223 0.4909 0.055 Uiso 1 1 calc R
C56 C 0.0689(2) 0.47877(13) 0.3854(3) 0.0333(8) Uani 1 1 d .
H56 H 0.1027 0.5038 0.4347 0.040 Uiso 1 1 calc R
C60 C 0.4922(2) 0.66520(11) 0.5785(2) 0.0226(7) Uani 1 1 d .
H60 H 0.4637 0.6863 0.6286 0.027 Uiso 1 1 calc R
C61 C 0.6686(2) 0.69859(11) 0.6560(2) 0.0193(7) Uani 1 1 d .
C62 C 0.6328(2) 0.73627(11) 0.7243(2) 0.0213(7) Uani 1 1 d .
H62 H 0.5595 0.7410 0.7242 0.026 Uiso 1 1 calc R
C63 C 0.7033(2) 0.76638(11) 0.7911(2) 0.0246(7) Uani 1 1 d .
H63 H 0.6782 0.7915 0.8369 0.030 Uiso 1 1 calc R
C64 C 0.8096(3) 0.76028(12) 0.7918(2) 0.0262(7) Uani 1 1 d .
H64 H 0.8578 0.7811 0.8381 0.031 Uiso 1 1 calc R
C65 C 0.8465(3) 0.72375(13) 0.7250(2) 0.0312(8) Uani 1 1 d .
H65 H 0.9200 0.7196 0.7252 0.037 Uiso 1 1 calc R
C66 C 0.7763(2) 0.69331(12) 0.6578(2) 0.0259(7) Uani 1 1 d .
H66 H 0.8023 0.6684 0.6121 0.031 Uiso 1 1 calc R
C67 C 0.5957(2) 0.66624(12) 0.5837(2) 0.0229(7) Uani 1 1 d .
H67 H 0.6255 0.6440 0.5361 0.028 Uiso 1 1 calc R
S S 0.88774(6) 0.66291(3) 0.29301(6) 0.01932(17) Uani 1 1 d .
O1 O 0.92158(16) 0.64732(8) 0.19741(15) 0.0274(5) Uani 1 1 d .
O2 O 0.81590(16) 0.70820(8) 0.28459(15) 0.0274(5) Uani 1 1 d .
O3 O 0.96915(16) 0.66398(8) 0.38094(15) 0.0272(5) Uani 1 1 d .
C99 C 0.8041(2) 0.60623(12) 0.3200(2) 0.0246(7) Uani 1 1 d .
F1 F 0.85833(13) 0.55980(7) 0.33111(14) 0.0351(5) Uani 1 1 d .
F2 F 0.72545(13) 0.59907(7) 0.24237(14) 0.0350(5) Uani 1 1 d .
F3 F 0.76211(15) 0.61421(8) 0.40606(14) 0.0441(5) Uani 1 1 d .

loop_
_atom_site_aniso_label
_atom_site_aniso_U_11
_atom_site_aniso_U_22
_atom_site_aniso_U_33
_atom_site_aniso_U_23
_atom_site_aniso_U_13
_atom_site_aniso_U_12
Pd 0.01456(12) 0.01209(11) 0.02001(12) 0.00382(10) 0.00219(9) -0.00043(10)
Br 0.02569(18) 0.02483(17) 0.03141(19) -0.00974(14) 0.00687(14) 0.00084(14)
C1 0.0187(16) 0.0121(14) 0.0141(15) 0.0055(12) 0.0006(12) 0.0010(12)
C2 0.0183(16) 0.0099(14) 0.0141(15) 0.0061(11) 0.0028(12) -0.0004(12)
C3 0.0187(16) 0.0105(14) 0.0184(15) 0.0064(12) 0.0045(12) -0.0013(12)
C4 0.0187(16) 0.0101(14) 0.0168(15) 0.0051(12) -0.0003(12) -0.0019(12)
C5 0.0194(16) 0.0076(14) 0.0160(15) 0.0057(12) 0.0029(12) 0.0020(12)
C6 0.0159(15) 0.0143(14) 0.0183(15) 0.0032(13) 0.0010(12) -0.0001(12)
C7 0.0184(16) 0.0136(15) 0.0191(16) 0.0036(12) 0.0007(13) -0.0011(12)
C8 0.0254(17) 0.0097(14) 0.0204(16) 0.0011(12) 0.0076(13) -0.0003(12)
C9 0.0156(15) 0.0119(15) 0.0192(15) 0.0043(12) 0.0043(12) 0.0000(11)
N11 0.0165(13) 0.0106(12) 0.0201(13) 0.0012(10) 0.0018(11) 0.0004(10)
C12 0.0187(16) 0.0153(15) 0.0193(16) 0.0003(13) 0.0030(13) -0.0028(12)
C13 0.0226(17) 0.0158(15) 0.0236(17) 0.0069(13) -0.0011(14) -0.0040(13)
C14 0.0261(18) 0.0156(16) 0.0233(17) 0.0034(13) -0.0060(14) -0.0015(13)
C15 0.0166(17) 0.0232(17) 0.0314(18) 0.0004(14) 0.0012(14) 0.0003(13)
C16 0.0213(17) 0.0188(16) 0.0216(16) -0.0007(13) 0.0036(13) -0.0004(13)
N21 0.0159(14) 0.0164(13) 0.0245(14) 0.0053(11) 0.0033(11) -0.0007(10)
C22 0.0184(17) 0.0190(16) 0.0224(16) 0.0016(13) 0.0009(13) -0.0011(13)
C23 0.0262(19) 0.0248(18) 0.0320(19) 0.0129(15) 0.0028(15) -0.0008(14)
C24 0.0233(19) 0.033(2) 0.044(2) 0.0147(17) 0.0093(16) -0.0065(15)
C25 0.0165(17) 0.0308(19) 0.044(2) 0.0142(16) 0.0031(15) -0.0032(14)
C26 0.0211(18) 0.0251(17) 0.0311(18) 0.0080(14) 0.0018(14) 0.0023(14)
C31 0.0164(16) 0.0098(14) 0.0239(16) 0.0005(12) 0.0047(13) -0.0036(12)
C32 0.0245(18) 0.0149(15) 0.0234(17) 0.0044(13) 0.0046(14) 0.0005(13)
C33 0.0224(18) 0.0189(16) 0.037(2) 0.0084(14) 0.0014(15) 0.0017(13)
C34 0.0218(18) 0.0271(18) 0.045(2) 0.0010(16) 0.0069(16) 0.0082(14)
C35 0.028(2) 0.052(2) 0.0301(19) -0.0051(17) 0.0102(16) 0.0080(17)
C36 0.0234(18) 0.0342(19) 0.0223(17) -0.0009(14) 0.0009(14) 0.0057(14)
C41 0.0160(15) 0.0153(15) 0.0206(16) -0.0017(12) 0.0077(12) -0.0020(12)
C42 0.040(2) 0.0181(15) 0.0219(17) 0.0036(14) -0.0007(15) 0.0008(15)
C43 0.049(2) 0.0135(16) 0.034(2) -0.0017(14) 0.0007(17) 0.0022(15)
C44 0.0325(19) 0.0238(18) 0.0281(18) -0.0103(14) 0.0073(15) -0.0070(14)
C45 0.0207(17) 0.0298(18) 0.0159(16) -0.0018(14) 0.0013(13) -0.0037(14)
C46 0.0231(17) 0.0155(15) 0.0221(16) 0.0018(13) 0.0043(13) 0.0023(13)
C50 0.0204(16) 0.0123(14) 0.0178(15) 0.0023(12) 0.0029(13) -0.0024(12)
C51 0.0126(15) 0.0153(15) 0.0254(17) 0.0017(13) 0.0058(13) -0.0008(12)
C52 0.0299(19) 0.0269(18) 0.0326(19) -0.0089(15) 0.0107(15) -0.0053(15)
C53 0.039(2) 0.0191(19) 0.075(3) -0.0168(18) 0.024(2) -0.0137(16)
C54 0.026(2) 0.0200(19) 0.087(3) 0.019(2) 0.020(2) 0.0016(15)
C55 0.033(2) 0.050(2) 0.054(2) 0.035(2) 0.0012(18) -0.0070(18)
C56 0.030(2) 0.034(2) 0.034(2) 0.0069(16) -0.0032(16) -0.0116(16)
C60 0.0273(19) 0.0179(16) 0.0226(17) -0.0056(13) 0.0032(14) -0.0006(13)
C61 0.0218(17) 0.0167(16) 0.0183(16) 0.0003(12) -0.0006(13) -0.0010(13)
C62 0.0214(17) 0.0179(16) 0.0238(17) 0.0016(13) 0.0011(14) -0.0013(13)
C63 0.035(2) 0.0111(15) 0.0263(17) 0.0008(13) -0.0009(15) -0.0034(14)
C64 0.032(2) 0.0165(16) 0.0275(18) -0.0016(14) -0.0053(15) -0.0054(14)
C65 0.0195(18) 0.0332(19) 0.039(2) -0.0016(16) -0.0028(15) -0.0023(15)
C66 0.0272(19) 0.0251(17) 0.0246(18) -0.0043(14) 0.0014(14) 0.0011(14)
C67 0.0212(18) 0.0221(16) 0.0251(17) -0.0074(13) 0.0021(14) 0.0012(13)
S 0.0204(4) 0.0162(4) 0.0213(4) -0.0024(3) 0.0029(3) 0.0010(3)
O1 0.0293(13) 0.0296(12) 0.0252(12) -0.0037(10) 0.0104(10) -0.0014(10)
O2 0.0338(13) 0.0174(11) 0.0308(12) -0.0020(9) 0.0036(10) 0.0093(9)
O3 0.0304(13) 0.0203(11) 0.0286(12) -0.0022(9) -0.0036(10) -0.0003(10)
C99 0.0192(17) 0.0236(17) 0.0317(18) 0.0030(15) 0.0058(14) 0.0038(14)
F1 0.0268(11) 0.0185(10) 0.0582(13) 0.0074(9) -0.0001(9) 0.0014(8)
F2 0.0232(10) 0.0310(10) 0.0476(11) 0.0044(9) -0.0054(9) -0.0043(8)
F3 0.0411(12) 0.0538(14) 0.0430(12) 0.0089(10) 0.0246(10) 0.0020(10)

loop_
_atom_type_symbol
_atom_type_description
_atom_type_scat_dispersion_real
_atom_type_scat_dispersion_imag
_atom_type_scat_source
C C 0.0033 0.0016 'International Tables Vol C Tables 4.2.6.8 and 6.1.1.4'
H H 0.0000 0.0000 'International Tables Vol C Tables 4.2.6.8 and 6.1.1.4'
O O 0.0106 0.0060 'International Tables Vol C Tables 4.2.6.8 and 6.1.1.4'
Br Br -0.2901 2.4595 'International Tables Vol C Tables 4.2.6.8 and 6.1.1.4'
Pd Pd -0.9988 1.0072 'International Tables Vol C Tables 4.2.6.8 and 6.1.1.4'
S S 0.1246 0.1234 'International Tables Vol C Tables 4.2.6.8 and 6.1.1.4'
F F 0.0171 0.0103 'International Tables Vol C Tables 4.2.6.8 and 6.1.1.4'
N N 0.0061 0.0033 'International Tables Vol C Tables 4.2.6.8 and 6.1.1.4'

loop_
_geom_angle_atom_site_label_1
_geom_angle_atom_site_label_2
_geom_angle_atom_site_label_3
_geom_angle
N21 Pd N11 78.74(9)
N21 Pd C2 138.56(10)
N11 Pd C2 132.40(9)
N21 Pd C3 170.18(9)
N11 Pd C3 109.67(9)
C2 Pd C3 38.32(10)
N21 Pd C1 109.07(9)
N11 Pd C1 170.33(9)
C2 Pd C1 37.96(9)
C3 Pd C1 63.15(10)
N21 Pd C5 112.03(9)
N11 Pd C5 147.74(9)
C2 Pd C5 58.88(9)
C3 Pd C5 58.16(9)
C1 Pd C5 35.38(9)
N21 Pd C4 136.50(9)
N11 Pd C4 120.45(9)
C2 Pd C4 58.58(9)
C3 Pd C4 34.96(9)
C1 Pd C4 57.95(9)
C5 Pd C4 31.96(8)
C2 C1 C31 125.4(2)
C2 C1 C5 107.7(2)
C31 C1 C5 124.3(2)
C2 C1 Pd 69.63(14)
C31 C1 Pd 125.47(19)
C5 C1 Pd 85.57(15)
C1 C2 C3 107.7(2)
C1 C2 C41 127.1(3)
C3 C2 C41 125.2(2)
C1 C2 Pd 72.41(15)
C3 C2 Pd 72.07(15)
C41 C2 Pd 119.73(18)
C2 C3 C4 107.4(2)
C2 C3 C50 125.4(2)
C4 C3 C50 124.9(2)
C2 C3 Pd 69.61(15)
C4 C3 Pd 86.51(16)
C50 C3 Pd 123.49(18)
C9 C4 C5 120.2(2)
C9 C4 C3 131.9(3)
C5 C4 C3 107.7(2)
C9 C4 Pd 130.18(19)
C5 C4 Pd 73.53(15)
C3 C4 Pd 58.53(14)
C6 C5 C4 121.1(3)
C6 C5 C1 131.4(3)
C4 C5 C1 107.3(2)
C6 C5 Pd 127.57(18)
C4 C5 Pd 74.51(15)
C1 C5 Pd 59.05(13)
C5 C6 C7 120.2(3)
C8 C7 C6 117.0(2)
C8 C7 C60 122.1(3)
C6 C7 C60 120.9(3)
C7 C8 C9 123.9(3)
C7 C8 Br 119.0(2)
C9 C8 Br 117.0(2)
C4 C9 C8 117.6(3)
C16 N11 C12 118.6(2)
C16 N11 Pd 127.06(19)
C12 N11 Pd 114.27(18)
N11 C12 C13 121.1(3)
N11 C12 C22 115.3(2)
C13 C12 C22 123.5(3)
C14 C13 C12 119.5(3)
C13 C14 C15 119.6(3)
C14 C15 C16 118.5(3)
N11 C16 C15 122.7(3)
C26 N21 C22 118.7(2)
C26 N21 Pd 125.65(19)
C22 N21 Pd 115.41(18)
N21 C22 C23 120.8(3)
N21 C22 C12 115.6(2)
C23 C22 C12 123.4(3)
C22 C23 C24 120.0(3)
C23 C24 C25 119.3(3)
C26 C25 C24 117.9(3)
N21 C26 C25 123.2(3)
C36 C31 C32 118.4(3)
C36 C31 C1 121.6(2)
C32 C31 C1 120.0(3)
C33 C32 C31 121.0(3)
C34 C33 C32 120.1(3)
C35 C34 C33 119.6(3)
C34 C35 C36 120.7(3)
C31 C36 C35 120.2(3)
C42 C41 C46 118.6(3)
C42 C41 C2 118.8(2)
C46 C41 C2 122.5(2)
C43 C42 C41 120.1(3)
C44 C43 C42 120.9(3)
C43 C44 C45 119.6(3)
C46 C45 C44 119.8(3)
C45 C46 C41 121.0(3)
C3 C50 C51 112.8(2)
C56 C51 C52 119.0(3)
C56 C51 C50 121.2(3)
C52 C51 C50 119.8(3)
C51 C52 C53 120.3(3)
C54 C53 C52 119.8(3)
C55 C54 C53 120.1(3)
C54 C55 C56 120.1(3)
C51 C56 C55 120.7(3)
C67 C60 C7 127.7(3)
C66 C61 C62 117.9(3)
C66 C61 C67 120.2(3)
C62 C61 C67 121.9(3)
C63 C62 C61 120.6(3)
C64 C63 C62 120.5(3)
C63 C64 C65 119.9(3)
C66 C65 C64 120.0(3)
C65 C66 C61 121.1(3)
C60 C67 C61 126.0(3)
O1 S O3 114.97(13)
O1 S O2 114.45(12)
O3 S O2 115.50(12)
O1 S C99 102.95(13)
O3 S C99 103.95(13)
O2 S C99 102.60(13)
F3 C99 F2 107.7(2)
F3 C99 F1 107.7(2)
F2 C99 F1 107.1(2)
F3 C99 S 111.8(2)
F2 C99 S 110.9(2)
F1 C99 S 111.3(2)

loop_
_geom_bond_atom_site_label_1
_geom_bond_atom_site_label_2
_geom_bond_distance
Pd N21 2.071(2)
Pd N11 2.094(2)
Pd C2 2.172(3)
Pd C3 2.205(3)
Pd C1 2.209(2)
Pd C5 2.568(3)
Pd C4 2.581(3)
Br C8 1.908(3)
C1 C2 1.425(4)
C1 C31 1.487(4)
C1 C5 1.492(4)
C2 C3 1.437(4)
C2 C41 1.479(4)
C3 C4 1.482(4)
C3 C50 1.503(4)
C4 C9 1.382(4)
C4 C5 1.418(4)
C5 C6 1.374(4)
C6 C7 1.418(4)
C7 C8 1.395(4)
C7 C60 1.464(4)
C8 C9 1.399(4)
N11 C16 1.336(3)
N11 C12 1.363(3)
C12 C13 1.383(4)
C12 C22 1.471(4)
C13 C14 1.373(4)
C14 C15 1.381(4)
C15 C16 1.382(4)
N21 C26 1.342(4)
N21 C22 1.354(3)
C22 C23 1.377(4)
C23 C24 1.380(4)
C24 C25 1.384(4)
C25 C26 1.376(4)
C31 C36 1.386(4)
C31 C32 1.392(4)
C32 C33 1.380(4)
C33 C34 1.375(4)
C34 C35 1.374(4)
C35 C36 1.387(4)
C41 C42 1.390(4)
C41 C46 1.393(4)
C42 C43 1.382(4)
C43 C44 1.375(4)
C44 C45 1.385(4)
C45 C46 1.380(4)
C50 C51 1.528(4)
C51 C56 1.374(4)
C51 C52 1.379(4)
C52 C53 1.393(4)
C53 C54 1.374(5)
C54 C55 1.363(5)
C55 C56 1.388(4)
C60 C67 1.322(4)
C61 C66 1.388(4)
C61 C62 1.409(4)
C61 C67 1.466(4)
C62 C63 1.379(4)
C63 C64 1.374(4)
C64 C65 1.384(4)
C65 C66 1.384(4)
S O1 1.432(2)
S O3 1.4358(19)
S O2 1.443(2)
S C99 1.829(3)
C99 F3 1.330(3)
C99 F2 1.334(3)
C99 F1 1.337(3)
